data_1502968
loop_
_publ_author_name
'Ackermann, Lutz'
'Kapdi, Anant R.'
'Schulzke, Carola'

_publ_section_title
;
 Air-stable secondary phosphine oxide or chloride (Pre)ligands for
 cross-couplings of unactivated alkyl chlorides.
;
_journal_issue 10
_journal_name_full 'Organic letters'
_journal_page_first 2298
_journal_page_last 2301
_journal_paper_doi 10.1021/ol100658y
_journal_volume 12
_journal_year 2010
_chemical_formula_sum 'C40 H52 Cl10 O6 P2 Pd2'
_chemical_formula_weight 1258.06
_chemical_name_systematic
;
 ?
;
_space_group_IT_number 14
_symmetry_cell_setting monoclinic
_symmetry_space_group_name_Hall '-P 2ybc'
_symmetry_space_group_name_H-M 'P 1 21/c 1'
_atom_sites_solution_hydrogens geom
_atom_sites_solution_primary direct
_atom_sites_solution_secondary difmap
_audit_creation_method SHELXL-97
_cell_angle_alpha 90.00
_cell_angle_beta 94.76(3)
_cell_angle_gamma 90.00
_cell_formula_units_Z 2
_cell_length_a 11.809(2)
_cell_length_b 8.9905(18)
_cell_length_c 23.562(5)
_cell_measurement_reflns_used 13143
_cell_measurement_temperature 133(2)
_cell_measurement_theta_max 51.8
_cell_measurement_theta_min 3.5
_cell_volume 2492.9(8)
_computing_structure_refinement 'SHELXL-97 (Sheldrick, 1997)'
_diffrn_ambient_temperature 133(2)
_diffrn_measured_fraction_theta_full 0.989
_diffrn_measured_fraction_theta_max 0.989
_diffrn_measurement_device_type IPDSII
_diffrn_radiation_monochromator graphite
_diffrn_radiation_source 'fine-focus sealed tube'
_diffrn_radiation_type MoK\a
_diffrn_radiation_wavelength 0.71073
_diffrn_reflns_av_R_equivalents 0.0919
_diffrn_reflns_av_sigmaI/netI 0.0885
_diffrn_reflns_limit_h_max 12
_diffrn_reflns_limit_h_min -14
_diffrn_reflns_limit_k_max 10
_diffrn_reflns_limit_k_min -11
_diffrn_reflns_limit_l_max 28
_diffrn_reflns_limit_l_min -28
_diffrn_reflns_number 12638
_diffrn_reflns_theta_full 25.92
_diffrn_reflns_theta_max 25.92
_diffrn_reflns_theta_min 1.73
_exptl_absorpt_coefficient_mu 1.364
_exptl_absorpt_correction_T_max 0.8652
_exptl_absorpt_correction_T_min 0.7655
_exptl_absorpt_correction_type numerical
_exptl_absorpt_process_details 'face indexed'
_exptl_crystal_colour red
_exptl_crystal_density_diffrn 1.676
_exptl_crystal_density_method 'not measured'
_exptl_crystal_description block
_exptl_crystal_F_000 1264
_exptl_crystal_size_max 0.11
_exptl_crystal_size_mid 0.08
_exptl_crystal_size_min 0.07
_refine_diff_density_max 1.193
_refine_diff_density_min -0.752
_refine_diff_density_rms 0.140
_refine_ls_extinction_method none
_refine_ls_goodness_of_fit_ref 1.049
_refine_ls_hydrogen_treatment constr
_refine_ls_matrix_type full
_refine_ls_number_parameters 280
_refine_ls_number_reflns 4803
_refine_ls_number_restraints 0
_refine_ls_restrained_S_all 1.049
_refine_ls_R_factor_all 0.0977
_refine_ls_R_factor_gt 0.0629
_refine_ls_shift/su_max 0.001
_refine_ls_shift/su_mean 0.000
_refine_ls_structure_factor_coef Fsqd
_refine_ls_weighting_details 'calc w=1/[\s^2^(Fo^2^)+(0.0561P)^2^+2.3698P] where P=(Fo^2^+2Fc^2^)/3'
_refine_ls_weighting_scheme calc
_refine_ls_wR_factor_gt 0.1234
_refine_ls_wR_factor_ref 0.1351
_reflns_number_gt 3425
_reflns_number_total 4803
_reflns_threshold_expression >2sigma(I)
_cod_data_source_file ol100658y_si_002.cif
_cod_data_source_block a
_cod_original_cell_volume 2493.0(9)
_cod_original_sg_symbol_H-M P21/c
_cod_database_code 1502968

loop_
_symmetry_equiv_pos_as_xyz
'x, y, z'
'-x, y+1/2, -z+1/2'
'-x, -y, -z'
'x, -y-1/2, z-1/2'

loop_
_atom_site_label
_atom_site_type_symbol
_atom_site_fract_x
_atom_site_fract_y
_atom_site_fract_z
_atom_site_U_iso_or_equiv
_atom_site_adp_type
_atom_site_occupancy
_atom_site_symmetry_multiplicity
_atom_site_calc_flag
_atom_site_refinement_flags
Pd1 Pd 0.94548(4) 0.07119(6) 0.56145(2) 0.02486(15) Uani 1 1 d .
Cl1 Cl 0.98467(13) 0.16325(17) 0.47210(6) 0.0251(3) Uani 1 1 d .
Cl2 Cl 0.91824(15) -0.03274(19) 0.64797(6) 0.0326(4) Uani 1 1 d .
Cl3 Cl 0.86208(16) 0.43826(19) 0.53041(7) 0.0351(4) Uani 1 1 d .
Cl4 Cl 0.6736(2) 1.0098(3) 0.76883(10) 0.0664(7) Uani 1 1 d .
Cl5 Cl 0.6099(3) 0.7365(3) 0.70783(12) 0.0850(10) Uani 1 1 d .
P1 P 0.87853(15) 0.2836(2) 0.59378(7) 0.0281(4) Uani 1 1 d .
O1 O 0.6145(5) 0.3626(6) 0.48284(19) 0.0381(12) Uani 1 1 d .
O2 O 0.7482(5) -0.0424(6) 0.3696(2) 0.0431(13) Uani 1 1 d .
O3 O 0.6860(4) -0.0988(5) 0.56513(18) 0.0309(11) Uani 1 1 d .
C1 C 0.9808(7) 0.3811(8) 0.6458(3) 0.0368(17) Uani 1 1 d .
C2 C 0.9939(7) 0.2954(10) 0.7024(3) 0.044(2) Uani 1 1 d .
H2A H 1.0533 0.3421 0.7279 0.051(6) Uiso 1 1 calc R
H2B H 1.0149 0.1921 0.6952 0.051(6) Uiso 1 1 calc R
H2C H 0.9217 0.2975 0.7202 0.051(6) Uiso 1 1 calc R
C3 C 1.0953(7) 0.3798(10) 0.6183(4) 0.046(2) Uani 1 1 d .
H3A H 1.1547 0.4227 0.6448 0.051(6) Uiso 1 1 calc R
H3B H 1.0882 0.4386 0.5831 0.051(6) Uiso 1 1 calc R
H3C H 1.1155 0.2771 0.6094 0.051(6) Uiso 1 1 calc R
C4 C 0.9476(7) 0.5451(8) 0.6549(3) 0.0402(18) Uani 1 1 d .
H4A H 0.8700 0.5496 0.6667 0.051(6) Uiso 1 1 calc R
H4B H 0.9514 0.6003 0.6193 0.051(6) Uiso 1 1 calc R
H4C H 1.0002 0.5893 0.6846 0.051(6) Uiso 1 1 calc R
C5 C 0.7345(6) 0.2724(8) 0.6155(3) 0.0299(15) Uani 1 1 d .
C6 C 0.7048(6) 0.3344(9) 0.6670(3) 0.0382(17) Uani 1 1 d .
H6 H 0.7619 0.3819 0.6914 0.048(9) Uiso 1 1 calc R
C7 C 0.5953(6) 0.3284(8) 0.6832(3) 0.0347(16) Uani 1 1 d .
H7 H 0.5768 0.3747 0.7175 0.048(9) Uiso 1 1 calc R
C8 C 0.5122(6) 0.2540(8) 0.6489(3) 0.0334(16) Uani 1 1 d .
H8 H 0.4370 0.2465 0.6603 0.048(9) Uiso 1 1 calc R
C9 C 0.5392(6) 0.1910(8) 0.5984(3) 0.0336(16) Uani 1 1 d .
H9 H 0.4819 0.1401 0.5752 0.048(9) Uiso 1 1 calc R
C10 C 0.6490(6) 0.2002(7) 0.5804(3) 0.0285(15) Uani 1 1 d .
C11 C 0.6691(6) 0.1341(8) 0.5241(3) 0.0287(15) Uani 1 1 d .
C12 C 0.6557(6) 0.2227(8) 0.4749(3) 0.0299(15) Uani 1 1 d .
C13 C 0.6816(6) 0.1683(8) 0.4221(3) 0.0328(16) Uani 1 1 d .
H13 H 0.6749 0.2301 0.3893 0.048(9) Uiso 1 1 calc R
C14 C 0.7170(6) 0.0231(9) 0.4186(3) 0.0349(17) Uani 1 1 d .
C15 C 0.7208(5) -0.0723(8) 0.4654(3) 0.0295(14) Uani 1 1 d .
H15 H 0.7413 -0.1738 0.4619 0.048(9) Uiso 1 1 calc R
C16 C 0.6937(6) -0.0147(8) 0.5175(3) 0.0270(14) Uani 1 1 d .
C17 C 0.5967(8) 0.4584(9) 0.4344(3) 0.0439(19) Uani 1 1 d .
H17A H 0.6701 0.4851 0.4208 0.051(6) Uiso 1 1 calc R
H17B H 0.5574 0.5488 0.4453 0.051(6) Uiso 1 1 calc R
H17C H 0.5503 0.4069 0.4041 0.051(6) Uiso 1 1 calc R
C18 C 0.7634(8) 0.0529(11) 0.3227(3) 0.057(2) Uani 1 1 d .
H18A H 0.6891 0.0867 0.3059 0.051(6) Uiso 1 1 calc R
H18B H 0.8024 -0.0015 0.2940 0.051(6) Uiso 1 1 calc R
H18C H 0.8091 0.1391 0.3358 0.051(6) Uiso 1 1 calc R
C19 C 0.7121(7) -0.2533(8) 0.5612(3) 0.0413(18) Uani 1 1 d .
H19A H 0.6567 -0.3010 0.5337 0.051(6) Uiso 1 1 calc R
H19B H 0.7090 -0.3000 0.5986 0.051(6) Uiso 1 1 calc R
H19C H 0.7885 -0.2649 0.5485 0.051(6) Uiso 1 1 calc R
C20 C 0.6511(9) 0.9235(12) 0.7028(4) 0.061(2) Uani 1 1 d .
H20A H 0.7218 0.9286 0.6831 0.13(4) Uiso 1 1 calc R
H20B H 0.5913 0.9783 0.6794 0.13(4) Uiso 1 1 calc R

loop_
_atom_site_aniso_label
_atom_site_aniso_U_11
_atom_site_aniso_U_22
_atom_site_aniso_U_33
_atom_site_aniso_U_23
_atom_site_aniso_U_13
_atom_site_aniso_U_12
Pd1 0.0245(2) 0.0260(2) 0.0248(2) -0.0043(2) 0.00660(18) -0.0014(2)
Cl1 0.0278(8) 0.0242(7) 0.0246(7) -0.0023(6) 0.0102(6) 0.0018(6)
Cl2 0.0381(9) 0.0372(9) 0.0233(8) 0.0019(6) 0.0070(7) -0.0037(7)
Cl3 0.0456(10) 0.0303(8) 0.0301(8) 0.0011(7) 0.0076(7) 0.0038(8)
Cl4 0.0764(17) 0.0748(16) 0.0476(12) 0.0115(11) 0.0026(12) -0.0060(14)
Cl5 0.140(3) 0.0617(15) 0.0604(15) 0.0051(12) 0.0487(17) -0.0086(17)
P1 0.0307(9) 0.0289(9) 0.0254(8) -0.0048(7) 0.0075(7) -0.0006(7)
O1 0.047(3) 0.041(3) 0.027(2) 0.005(2) 0.002(2) 0.016(2)
O2 0.051(3) 0.053(3) 0.026(2) -0.009(2) 0.005(2) 0.005(3)
O3 0.038(3) 0.028(2) 0.027(2) -0.0017(19) 0.008(2) 0.003(2)
C1 0.039(4) 0.038(4) 0.034(4) -0.005(3) 0.006(3) 0.002(3)
C2 0.043(4) 0.063(5) 0.025(4) -0.010(3) -0.001(3) 0.019(4)
C3 0.039(4) 0.053(5) 0.047(4) -0.013(4) 0.008(4) -0.011(4)
C4 0.050(5) 0.029(4) 0.043(4) -0.011(3) 0.009(4) -0.005(3)
C5 0.034(4) 0.033(4) 0.024(3) -0.002(3) 0.009(3) 0.005(3)
C6 0.035(4) 0.048(4) 0.032(4) -0.003(3) 0.005(3) -0.007(3)
C7 0.038(4) 0.043(4) 0.025(3) -0.002(3) 0.010(3) 0.007(3)
C8 0.023(3) 0.041(4) 0.037(4) 0.002(3) 0.012(3) 0.005(3)
C9 0.035(4) 0.036(4) 0.029(3) -0.001(3) 0.001(3) 0.002(3)
C10 0.038(4) 0.026(3) 0.021(3) 0.000(3) 0.001(3) 0.009(3)
C11 0.022(3) 0.039(4) 0.024(3) -0.001(3) 0.000(3) 0.002(3)
C12 0.030(4) 0.035(4) 0.024(3) -0.003(3) -0.001(3) 0.005(3)
C13 0.038(4) 0.042(4) 0.018(3) -0.002(3) 0.002(3) 0.003(3)
C14 0.027(4) 0.055(5) 0.023(3) -0.008(3) 0.002(3) -0.002(3)
C15 0.022(3) 0.035(3) 0.031(3) -0.008(3) -0.002(3) -0.001(3)
C16 0.023(3) 0.035(4) 0.023(3) -0.001(3) 0.001(3) 0.000(3)
C17 0.054(5) 0.041(4) 0.037(4) 0.009(3) 0.002(4) 0.016(4)
C18 0.065(6) 0.084(7) 0.022(4) 0.003(4) 0.008(4) 0.019(5)
C19 0.055(5) 0.030(4) 0.040(4) -0.003(3) 0.012(4) 0.002(4)
C20 0.074(7) 0.069(6) 0.041(5) 0.008(5) 0.018(4) -0.004(6)

loop_
_atom_type_symbol
_atom_type_description
_atom_type_scat_dispersion_real
_atom_type_scat_dispersion_imag
_atom_type_scat_source
C C 0.0033 0.0016 'International Tables Vol C Tables 4.2.6.8 and 6.1.1.4'
H H 0.0000 0.0000 'International Tables Vol C Tables 4.2.6.8 and 6.1.1.4'
O O 0.0106 0.0060 'International Tables Vol C Tables 4.2.6.8 and 6.1.1.4'
P P 0.1023 0.0942 'International Tables Vol C Tables 4.2.6.8 and 6.1.1.4'
Cl Cl 0.1484 0.1585 'International Tables Vol C Tables 4.2.6.8 and 6.1.1.4'
Pd Pd -0.9988 1.0072 'International Tables Vol C Tables 4.2.6.8 and 6.1.1.4'

loop_
_geom_angle_atom_site_label_1
_geom_angle_atom_site_label_2
_geom_angle_atom_site_label_3
_geom_angle
_geom_angle_site_symmetry_3
P1 Pd1 Cl2 88.00(7) .
P1 Pd1 Cl1 96.13(6) .
Cl2 Pd1 Cl1 175.42(6) .
P1 Pd1 Cl1 178.52(6) 3_756
Cl2 Pd1 Cl1 90.70(6) 3_756
Cl1 Pd1 Cl1 85.19(6) 3_756
Pd1 Cl1 Pd1 94.81(6) 3_756
C5 P1 C1 114.2(3) .
C5 P1 Cl3 102.0(2) .
C1 P1 Cl3 100.2(3) .
C5 P1 Pd1 114.6(2) .
C1 P1 Pd1 113.5(2) .
Cl3 P1 Pd1 110.47(9) .
C12 O1 C17 118.4(5) .
C14 O2 C18 117.1(6) .
C16 O3 C19 117.2(5) .
C2 C1 C4 111.4(6) .
C2 C1 C3 109.4(6) .
C4 C1 C3 107.9(6) .
C2 C1 P1 110.3(5) .
C4 C1 P1 112.4(5) .
C3 C1 P1 105.1(5) .
C6 C5 C10 118.1(7) .
C6 C5 P1 121.8(5) .
C10 C5 P1 120.1(5) .
C7 C6 C5 122.0(7) .
C6 C7 C8 119.4(6) .
C9 C8 C7 119.7(7) .
C8 C9 C10 121.5(7) .
C9 C10 C5 119.2(6) .
C9 C10 C11 117.7(6) .
C5 C10 C11 123.1(6) .
C16 C11 C12 117.9(6) .
C16 C11 C10 122.4(6) .
C12 C11 C10 119.5(6) .
O1 C12 C13 123.5(6) .
O1 C12 C11 115.2(6) .
C13 C12 C11 121.3(6) .
C14 C13 C12 118.4(6) .
O2 C14 C13 124.1(7) .
O2 C14 C15 114.1(7) .
C13 C14 C15 121.8(6) .
C16 C15 C14 118.3(7) .
O3 C16 C11 114.7(6) .
O3 C16 C15 123.7(6) .
C11 C16 C15 121.6(6) .
Cl4 C20 Cl5 112.9(5) .

loop_
_geom_bond_atom_site_label_1
_geom_bond_atom_site_label_2
_geom_bond_distance
_geom_bond_site_symmetry_2
Pd1 P1 2.2251(18) .
Pd1 Cl2 2.2896(17) .
Pd1 Cl1 2.3437(16) .
Pd1 Cl1 2.4198(16) 3_756
Cl1 Pd1 2.4198(16) 3_756
Cl3 P1 2.038(2) .
Cl4 C20 1.740(9) .
Cl5 C20 1.756(11) .
P1 C5 1.819(7) .
P1 C1 1.867(8) .
O1 C12 1.367(8) .
O1 C17 1.431(8) .
O2 C14 1.374(8) .
O2 C18 1.422(10) .
O3 C16 1.362(8) .
O3 C19 1.427(8) .
C1 C2 1.537(10) .
C1 C4 1.545(10) .
C1 C3 1.548(11) .
C5 C6 1.407(10) .
C5 C10 1.409(10) .
C6 C7 1.379(10) .
C7 C8 1.389(10) .
C8 C9 1.380(10) .
C9 C10 1.400(10) .
C10 C11 1.491(9) .
C11 C16 1.380(10) .
C11 C12 1.404(9) .
C12 C13 1.394(9) .
C13 C14 1.375(11) .
C14 C15 1.395(10) .
C15 C16 1.393(9) .
